data_4303408
loop_
_publ_author_name
'Theocharis C. Stamatatos'
'Dolos Foguet-Albiol'
'Katye M. Poole'
'Wolfgang Wernsdorfer'
'Khalil A. Abboud'
'Ted A. O'Brien'
'George Christou'

_publ_section_title
;
Spin Maximization from S= 11 to S= 16 in Mn7 Disk-Like Clusters: Spin
Frustration Effects and Their Computational Rationalization
;
_journal_name_full 'Inorganic Chemistry'
_journal_page_first 9831
_journal_page_last 9845
_journal_paper_doi 10.1021/ic901393m
_journal_volume 48
_journal_year 2009
_chemical_formula_sum 'C34 H82 Mn7 N24 Na O16'
_chemical_formula_weight 1490.81
_chemical_name_systematic
; 
 ? 
;
_space_group_IT_number 9
_symmetry_cell_setting monoclinic
_symmetry_space_group_name_Hall 'C -2yc'
_symmetry_space_group_name_H-M 'C 1 c 1'
_atom_sites_solution_hydrogens geom
_atom_sites_solution_primary direct
_atom_sites_solution_secondary difmap
_audit_creation_method SHELXL-97
_cell_angle_alpha 90.00
_cell_angle_beta 98.398(1)
_cell_angle_gamma 90.00
_cell_formula_units_Z 4
_cell_length_a 17.2034(8)
_cell_length_b 15.4286(7)
_cell_length_c 22.9340(11)
_cell_measurement_reflns_used 151
_cell_measurement_temperature 173(2)
_cell_measurement_theta_max 28.0
_cell_measurement_theta_min 2.0
_cell_volume 6022.0(5)
_computing_cell_refinement 'Bruker SMART v5.624 & SAINT 6.36a (Bruker 1998)'
_computing_data_collection 'Bruker SMART v5.624 (Bruker 1998)'
_computing_data_reduction 'Bruker SHELXTL v6.14 (Bruker 2000)'
_computing_molecular_graphics 'Bruker SHELXTL v6.14'
_computing_publication_material 'Bruker SHELXTL v6.14'
_computing_structure_refinement 'Bruker SHELXTL v6.14'
_computing_structure_solution 'Bruker SHELXTL v6.14'
_diffrn_ambient_temperature 173(2)
_diffrn_measured_fraction_theta_full 0.985
_diffrn_measured_fraction_theta_max 0.985
_diffrn_measurement_device_type 'SMART CCD area detector'
_diffrn_measurement_method '\w scans'
_diffrn_radiation_monochromator graphite
_diffrn_radiation_source 'fine-focus sealed tube'
_diffrn_radiation_type MoK\a
_diffrn_radiation_wavelength 0.71073
_diffrn_reflns_av_R_equivalents 0.0553
_diffrn_reflns_av_sigmaI/netI 0.0648
_diffrn_reflns_limit_h_max 20
_diffrn_reflns_limit_h_min -21
_diffrn_reflns_limit_k_max 20
_diffrn_reflns_limit_k_min -19
_diffrn_reflns_limit_l_max 29
_diffrn_reflns_limit_l_min -14
_diffrn_reflns_number 19427
_diffrn_reflns_theta_full 27.50
_diffrn_reflns_theta_max 27.50
_diffrn_reflns_theta_min 1.78
_diffrn_standards_decay_% 1
_diffrn_standards_number 0
_exptl_absorpt_coefficient_mu 1.507
_exptl_absorpt_correction_T_max 0.9409
_exptl_absorpt_correction_T_min 0.7328
_exptl_absorpt_correction_type integration
_exptl_absorpt_process_details 'based on measured indexed crystal faces, Bruker SHELXTL  v6.12 (Bruker 1998)'
_exptl_crystal_colour brown
_exptl_crystal_density_diffrn 1.644
_exptl_crystal_density_method 'not measured'
_exptl_crystal_description plaates
_exptl_crystal_F_000 3072
_exptl_crystal_size_max 0.24
_exptl_crystal_size_mid 0.15
_exptl_crystal_size_min 0.07
_refine_diff_density_max 0.826
_refine_diff_density_min -0.536
_refine_diff_density_rms 0.090
_refine_ls_abs_structure_details 'Flack H D (1983), Acta Cryst. A39, 876-881'
_refine_ls_abs_structure_Flack 0.161(18)
_refine_ls_extinction_method none
_refine_ls_goodness_of_fit_ref 1.002
_refine_ls_hydrogen_treatment mixed
_refine_ls_matrix_type full
_refine_ls_number_parameters 758
_refine_ls_number_reflns 9270
_refine_ls_number_restraints 2
_refine_ls_restrained_S_all 1.002
_refine_ls_R_factor_all 0.0678
_refine_ls_R_factor_gt 0.0429
_refine_ls_shift/su_max 0.000
_refine_ls_shift/su_mean 0.000
_refine_ls_structure_factor_coef Fsqd
_refine_ls_weighting_details 'calc w=1/[\s^2^(Fo^2^)+(0.0612P)^2^] where P=(Fo^2^+2Fc^2^)/3'
_refine_ls_weighting_scheme calc
_refine_ls_wR_factor_gt 0.0990
_refine_ls_wR_factor_ref 0.1113
_reflns_number_gt 7064
_reflns_number_total 9270
_reflns_threshold_expression I>2\s(I)
_cod_data_source_file ic901393m_si_001_1.cif
_cod_data_source_block df48t
_cod_depositor_comments
;
The following automatic conversions were performed:
'_symmetry_cell_setting' value 'Monoclinic' changed to 'monoclinic'
according to '/home/saulius/struct/CIF-dictionaries/cif_core.dic'
dictionary named 'cif_core.dic' version 2.4.1 from 2010-06-29.

Automatic conversion script
Id: cif_fix_enum 1527 2010-12-29 10:47:43Z saulius 
;
_cod_original_sg_symbol_H-M 'C c'
_cod_database_code 4303408

loop_
_symmetry_equiv_pos_as_xyz
'x, y, z'
'x, -y, z+1/2'
'x+1/2, y+1/2, z'
'x+1/2, -y+1/2, z+1/2'

loop_
_atom_site_label
_atom_site_type_symbol
_atom_site_fract_x
_atom_site_fract_y
_atom_site_fract_z
_atom_site_U_iso_or_equiv
_atom_site_adp_type
_atom_site_occupancy
_atom_site_symmetry_multiplicity
_atom_site_calc_flag
_atom_site_refinement_flags
_atom_site_disorder_assembly
_atom_site_disorder_group
Mn1 Mn 0.66109(5) 0.20541(5) 0.33404(4) 0.0192(2) Uani 1 1 d . . .
Mn2 Mn 0.62770(5) 0.41412(6) 0.31039(4) 0.0200(2) Uani 1 1 d . A .
Mn3 Mn 0.56853(5) 0.05917(6) 0.24347(4) 0.0189(2) Uani 1 1 d . . .
Mn4 Mn 0.53915(6) 0.26947(6) 0.21763(4) 0.01726(17) Uani 1 1 d . . .
Mn5 Mn 0.51521(5) 0.48070(6) 0.18890(4) 0.0184(2) Uani 1 1 d . . .
Mn6 Mn 0.45747(5) 0.12493(6) 0.12168(4) 0.0197(2) Uani 1 1 d . . .
Mn7 Mn 0.42563(5) 0.33436(6) 0.09751(4) 0.0190(2) Uani 1 1 d . . .
Na Na 0.27454(18) 0.62376(18) -0.06974(13) 0.0433(7) Uani 1 1 d . . .
O1 O 0.6769(2) 0.1025(3) 0.29208(19) 0.0251(10) Uani 1 1 d . . .
O2 O 0.6583(2) 0.2934(3) 0.26374(18) 0.0179(9) Uani 1 1 d . . .
O3 O 0.6437(3) 0.3095(3) 0.37233(19) 0.0286(10) Uani 1 1 d . A .
O4 O 0.6131(3) 0.5005(3) 0.23798(19) 0.0239(10) Uani 1 1 d . . .
O5 O 0.5673(2) 0.1513(3) 0.16796(17) 0.0178(9) Uani 1 1 d . . .
O6 O 0.5429(2) 0.1794(3) 0.29223(18) 0.0186(9) Uani 1 1 d . . .
O7 O 0.5441(2) 0.3665(3) 0.14822(17) 0.0182(9) Uani 1 1 d . . .
O8 O 0.5062(2) 0.3883(3) 0.25996(18) 0.0189(9) Uani 1 1 d . A .
O9 O 0.4636(3) 0.0372(3) 0.1798(2) 0.0267(10) Uani 1 1 d . . .
O10 O 0.4606(3) 0.2143(3) 0.06546(18) 0.0235(10) Uani 1 1 d . . .
O11 O 0.4236(2) 0.2344(3) 0.17040(18) 0.0206(9) Uani 1 1 d . . .
O12 O 0.4196(2) 0.4587(3) 0.13952(19) 0.0243(10) Uani 1 1 d . . .
O13 O 0.3628(4) 0.7449(4) -0.0763(3) 0.073(2) Uani 1 1 d . . .
H13 H 0.3403 0.8065 -0.0896 0.110 Uiso 1 1 d R . .
O14 O 0.2156(4) 0.7083(4) -0.0030(3) 0.076(2) Uani 1 1 d . . .
H14 H 0.2462 0.6964 0.0358 0.113 Uiso 1 1 d R . .
O15 O 0.2245(4) 0.6451(3) -0.1699(3) 0.0591(18) Uani 1 1 d . . .
H15 H 0.2013 0.6039 -0.2082 0.089 Uiso 1 1 d R . .
O16 O 0.2925(5) -0.2253(5) 0.0995(3) 0.086(2) Uani 1 1 d . . .
H16 H 0.2969 -0.1803 0.0696 0.129 Uiso 1 1 d R . .
N1 N 0.6686(3) 0.1435(3) 0.4125(2) 0.0288(13) Uani 1 1 d . . .
N2 N 0.6741(4) 0.0673(4) 0.4200(3) 0.0327(14) Uani 1 1 d . . .
N3 N 0.6770(4) -0.0048(4) 0.4310(3) 0.052(2) Uani 1 1 d . . .
N4 N 0.7913(3) 0.2174(3) 0.3263(3) 0.0304(14) Uani 1 1 d . . .
N5 N 0.7336(4) 0.4779(4) 0.3470(3) 0.0408(16) Uani 1 1 d . . .
N6' N 0.7668(5) 0.5351(7) 0.3688(4) 0.043(3) Uani 0.747(11) 1 d P A 1
N6 N 0.7802(13) 0.4693(14) 0.3839(10) 0.029(6) Uani 0.253(11) 1 d P A 2
N7' N 0.7993(7) 0.5952(8) 0.3899(8) 0.114(7) Uani 0.747(11) 1 d P A 1
N7 N 0.8287(15) 0.4638(17) 0.4215(11) 0.049(8) Uani 0.253(11) 1 d P A 2
N8 N 0.5485(3) 0.4536(3) 0.3784(2) 0.0245(12) Uani 1 1 d . . .
N9 N 0.4800(3) 0.0097(3) 0.3024(2) 0.0243(12) Uani 1 1 d . . .
N10 N 0.6235(3) -0.0650(3) 0.2321(3) 0.0299(13) Uani 1 1 d . . .
N11 N 0.5982(4) -0.1198(4) 0.1981(3) 0.0332(14) Uani 1 1 d . . .
N12 N 0.5755(4) -0.1738(4) 0.1654(3) 0.0492(19) Uani 1 1 d . . .
N13 N 0.5918(3) 0.5328(3) 0.1213(2) 0.0255(13) Uani 1 1 d . . .
N14 N 0.4683(4) 0.5904(4) 0.2126(3) 0.0314(14) Uani 1 1 d . . .
N15 N 0.4965(4) 0.6421(4) 0.2501(3) 0.0365(15) Uani 1 1 d . . .
N16 N 0.5195(4) 0.6913(4) 0.2869(3) 0.0508(19) Uani 1 1 d . . .
N17 N 0.3511(3) 0.0868(4) 0.0800(3) 0.0354(15) Uani 1 1 d . . .
N18 N 0.3245(4) 0.0173(4) 0.0691(3) 0.0405(16) Uani 1 1 d . . .
N19 N 0.2969(5) -0.0516(5) 0.0577(4) 0.064(2) Uani 1 1 d . . .
N20 N 0.5343(3) 0.0626(3) 0.0595(2) 0.0265(12) Uani 1 1 d . . .
N21 N 0.2972(3) 0.3408(3) 0.1124(2) 0.0244(12) Uani 1 1 d . . .
N22 N 0.4141(4) 0.3872(4) 0.0101(2) 0.0331(15) Uani 1 1 d . . .
N23 N 0.3922(4) 0.4585(4) -0.0061(3) 0.0322(14) Uani 1 1 d . . .
N24 N 0.3726(4) 0.5275(4) -0.0229(3) 0.0528(19) Uani 1 1 d . . .
C1 C 0.7544(4) 0.0694(5) 0.2991(4) 0.0378(19) Uani 1 1 d . . .
H1A H 0.7583 0.0241 0.2692 0.045 Uiso 1 1 calc R . .
H1B H 0.7671 0.0426 0.3386 0.045 Uiso 1 1 calc R . .
C2 C 0.8101(5) 0.1382(5) 0.2928(4) 0.046(2) Uani 1 1 d . . .
H2A H 0.8081 0.1528 0.2506 0.056 Uiso 1 1 calc R . .
H2B H 0.8640 0.1181 0.3080 0.056 Uiso 1 1 calc R . .
C3 C 0.8420(5) 0.2253(6) 0.3837(4) 0.057(3) Uani 1 1 d . . .
H3A H 0.8970 0.2304 0.3774 0.085 Uiso 1 1 calc R . .
H3B H 0.8358 0.1738 0.4077 0.085 Uiso 1 1 calc R . .
H3C H 0.8270 0.2770 0.4043 0.085 Uiso 1 1 calc R . .
C4 C 0.7307(3) 0.3006(4) 0.2409(3) 0.0239(14) Uani 1 1 d . . .
H4A H 0.7328 0.3571 0.2206 0.029 Uiso 1 1 calc R . .
H4B H 0.7343 0.2540 0.2117 0.029 Uiso 1 1 calc R . .
C5 C 0.7989(4) 0.2937(4) 0.2900(3) 0.0274(15) Uani 1 1 d . . .
H5A H 0.8486 0.2901 0.2731 0.033 Uiso 1 1 calc R . .
H5B H 0.8011 0.3464 0.3149 0.033 Uiso 1 1 calc R . .
C6 C 0.5476(4) 0.3794(4) 0.4196(3) 0.0304(16) Uani 1 1 d . A .
H6A H 0.5049 0.3390 0.4039 0.036 Uiso 1 1 calc R . .
H6B H 0.5364 0.4011 0.4581 0.036 Uiso 1 1 calc R . .
C7 C 0.6236(4) 0.3316(4) 0.4284(3) 0.0298(16) Uani 1 1 d . . .
H7A H 0.6652 0.3684 0.4502 0.036 Uiso 1 1 calc R A .
H7B H 0.6186 0.2784 0.4518 0.036 Uiso 1 1 calc R . .
C8 C 0.6706(4) 0.5474(4) 0.1554(3) 0.0281(15) Uani 1 1 d . . .
H8A H 0.6962 0.5973 0.1388 0.034 Uiso 1 1 calc R . .
H8B H 0.7039 0.4956 0.1529 0.034 Uiso 1 1 calc R . .
C9 C 0.6625(4) 0.5651(4) 0.2188(3) 0.0284(15) Uani 1 1 d . . .
H9A H 0.7147 0.5637 0.2434 0.034 Uiso 1 1 calc R . .
H9B H 0.6393 0.6232 0.2225 0.034 Uiso 1 1 calc R . .
C10 C 0.5770(5) 0.5334(4) 0.4109(3) 0.0385(18) Uani 1 1 d . A .
H10A H 0.5418 0.5480 0.4394 0.058 Uiso 1 1 calc R . .
H10B H 0.5779 0.5814 0.3829 0.058 Uiso 1 1 calc R . .
H10C H 0.6302 0.5236 0.4318 0.058 Uiso 1 1 calc R . .
C11 C 0.4986(4) -0.0783(4) 0.3271(3) 0.0334(18) Uani 1 1 d . . .
H11A H 0.4589 -0.0953 0.3515 0.050 Uiso 1 1 calc R . .
H11B H 0.5506 -0.0778 0.3511 0.050 Uiso 1 1 calc R . .
H11C H 0.4984 -0.1199 0.2947 0.050 Uiso 1 1 calc R . .
C12 C 0.6298(4) 0.1371(4) 0.1340(3) 0.0226(14) Uani 1 1 d . . .
H12A H 0.6800 0.1291 0.1607 0.027 Uiso 1 1 calc R . .
H12B H 0.6352 0.1882 0.1088 0.027 Uiso 1 1 calc R . .
C13 C 0.6121(4) 0.0565(4) 0.0955(3) 0.0246(14) Uani 1 1 d . . .
H13A H 0.6528 0.0500 0.0694 0.030 Uiso 1 1 calc R . .
H13B H 0.6140 0.0045 0.1209 0.030 Uiso 1 1 calc R . .
C14 C 0.4834(4) 0.0728(4) 0.3509(3) 0.0241(14) Uani 1 1 d . . .
H14A H 0.5317 0.0629 0.3793 0.029 Uiso 1 1 calc R . .
H14B H 0.4377 0.0639 0.3719 0.029 Uiso 1 1 calc R . .
C15 C 0.4829(4) 0.1666(4) 0.3281(3) 0.0232(14) Uani 1 1 d . . .
H15A H 0.4310 0.1796 0.3049 0.028 Uiso 1 1 calc R . .
H15B H 0.4912 0.2070 0.3620 0.028 Uiso 1 1 calc R . .
C16 C 0.5994(4) 0.3752(4) 0.1085(3) 0.0226(14) Uani 1 1 d . . .
H16A H 0.5909 0.3285 0.0786 0.027 Uiso 1 1 calc R . .
H16B H 0.6532 0.3686 0.1303 0.027 Uiso 1 1 calc R . .
C17 C 0.5924(4) 0.4624(4) 0.0778(3) 0.0280(15) Uani 1 1 d . . .
H17A H 0.6372 0.4705 0.0557 0.034 Uiso 1 1 calc R . .
H17B H 0.5433 0.4643 0.0493 0.034 Uiso 1 1 calc R . .
C18 C 0.4480(4) 0.3995(4) 0.2967(3) 0.0250(14) Uani 1 1 d . . .
H18A H 0.4394 0.3437 0.3161 0.030 Uiso 1 1 calc R A .
H18B H 0.3980 0.4163 0.2723 0.030 Uiso 1 1 calc R . .
C19 C 0.4700(4) 0.4678(4) 0.3435(3) 0.0295(15) Uani 1 1 d . A .
H19A H 0.4693 0.5254 0.3243 0.035 Uiso 1 1 calc R . .
H19B H 0.4301 0.4684 0.3705 0.035 Uiso 1 1 calc R . .
C20 C 0.5598(5) 0.6148(4) 0.0926(3) 0.0369(18) Uani 1 1 d . . .
H20A H 0.5939 0.6343 0.0644 0.055 Uiso 1 1 calc R . .
H20B H 0.5579 0.6595 0.1227 0.055 Uiso 1 1 calc R . .
H20C H 0.5068 0.6044 0.0717 0.055 Uiso 1 1 calc R . .
C21 C 0.4024(4) 0.0094(4) 0.2649(3) 0.0280(15) Uani 1 1 d . . .
H21A H 0.3789 0.0679 0.2653 0.034 Uiso 1 1 calc R . .
H21B H 0.3672 -0.0316 0.2815 0.034 Uiso 1 1 calc R . .
C22 C 0.4077(4) -0.0160(4) 0.2021(3) 0.0312(16) Uani 1 1 d . . .
H22A H 0.4235 -0.0775 0.2006 0.037 Uiso 1 1 calc R . .
H22B H 0.3557 -0.0091 0.1776 0.037 Uiso 1 1 calc R . .
C23 C 0.5068(4) -0.0240(4) 0.0374(3) 0.0382(18) Uani 1 1 d . . .
H23A H 0.5422 -0.0466 0.0112 0.057 Uiso 1 1 calc R . .
H23B H 0.4535 -0.0191 0.0155 0.057 Uiso 1 1 calc R . .
H23C H 0.5063 -0.0636 0.0707 0.057 Uiso 1 1 calc R . .
C24 C 0.5357(4) 0.1248(4) 0.0105(3) 0.0314(16) Uani 1 1 d . . .
H24A H 0.5343 0.0930 -0.0272 0.038 Uiso 1 1 calc R . .
H24B H 0.5846 0.1594 0.0171 0.038 Uiso 1 1 calc R . .
C25 C 0.4648(4) 0.1843(4) 0.0073(3) 0.0280(15) Uani 1 1 d . . .
H25A H 0.4705 0.2340 -0.0191 0.034 Uiso 1 1 calc R . .
H25B H 0.4162 0.1525 -0.0083 0.034 Uiso 1 1 calc R . .
C26 C 0.3495(4) 0.2346(4) 0.1914(3) 0.0243(14) Uani 1 1 d . . .
H26A H 0.3509 0.2770 0.2239 0.029 Uiso 1 1 calc R . .
H26B H 0.3397 0.1766 0.2072 0.029 Uiso 1 1 calc R . .
C27 C 0.2819(4) 0.2579(4) 0.1423(3) 0.0260(14) Uani 1 1 d . . .
H27A H 0.2750 0.2105 0.1129 0.031 Uiso 1 1 calc R . .
H27B H 0.2326 0.2632 0.1595 0.031 Uiso 1 1 calc R . .
C28 C 0.2422(4) 0.3498(4) 0.0577(3) 0.0341(17) Uani 1 1 d . . .
H28A H 0.1884 0.3520 0.0669 0.051 Uiso 1 1 calc R . .
H28B H 0.2477 0.3001 0.0321 0.051 Uiso 1 1 calc R . .
H28C H 0.2537 0.4033 0.0376 0.051 Uiso 1 1 calc R . .
C29 C 0.2900(4) 0.4165(4) 0.1526(3) 0.0279(15) Uani 1 1 d . . .
H29A H 0.3057 0.3982 0.1940 0.034 Uiso 1 1 calc R . .
H29B H 0.2346 0.4357 0.1480 0.034 Uiso 1 1 calc R . .
C30 C 0.3417(4) 0.4917(4) 0.1387(3) 0.0249(14) Uani 1 1 d . . .
H30A H 0.3218 0.5161 0.0994 0.030 Uiso 1 1 calc R . .
H30B H 0.3415 0.5381 0.1685 0.030 Uiso 1 1 calc R . .
C31 C 0.4159(7) 0.7669(7) -0.0222(5) 0.080(3) Uani 1 1 d . . .
H31A H 0.4490 0.8161 -0.0299 0.119 Uiso 1 1 calc R . .
H31B H 0.4492 0.7169 -0.0095 0.119 Uiso 1 1 calc R . .
H31C H 0.3849 0.7824 0.0088 0.119 Uiso 1 1 calc R . .
C32 C 0.1808(8) 0.7831(6) -0.0350(5) 0.095(4) Uani 1 1 d . . .
H32A H 0.1556 0.8199 -0.0084 0.142 Uiso 1 1 calc R . .
H32B H 0.1413 0.7638 -0.0676 0.142 Uiso 1 1 calc R . .
H32C H 0.2218 0.8161 -0.0507 0.142 Uiso 1 1 calc R . .
C33 C 0.2162(5) 0.7289(5) -0.1923(4) 0.054(2) Uani 1 1 d . . .
H33A H 0.1948 0.7266 -0.2343 0.081 Uiso 1 1 calc R . .
H33B H 0.2676 0.7575 -0.1874 0.081 Uiso 1 1 calc R . .
H33C H 0.1804 0.7617 -0.1711 0.081 Uiso 1 1 calc R . .
C34 C 0.3691(8) -0.2597(9) 0.1276(4) 0.115(6) Uani 1 1 d . . .
H34A H 0.4066 -0.2522 0.1005 0.172 Uiso 1 1 d R . .
H34B H 0.3616 -0.3213 0.1355 0.172 Uiso 1 1 d R . .
H34C H 0.3841 -0.2283 0.1638 0.172 Uiso 1 1 d R . .

loop_
_atom_site_aniso_label
_atom_site_aniso_U_11
_atom_site_aniso_U_22
_atom_site_aniso_U_33
_atom_site_aniso_U_23
_atom_site_aniso_U_13
_atom_site_aniso_U_12
Mn1 0.0219(5) 0.0181(5) 0.0169(5) -0.0002(4) 0.0004(4) 0.0011(4)
Mn2 0.0232(5) 0.0197(5) 0.0165(5) -0.0012(4) 0.0010(4) -0.0006(4)
Mn3 0.0195(5) 0.0172(4) 0.0196(5) 0.0002(4) 0.0018(4) 0.0004(4)
Mn4 0.0181(4) 0.0170(4) 0.0160(4) -0.0002(3) 0.0001(3) -0.0002(3)
Mn5 0.0208(5) 0.0170(5) 0.0171(5) -0.0010(4) 0.0015(4) -0.0003(4)
Mn6 0.0190(5) 0.0198(5) 0.0191(5) -0.0016(4) -0.0010(4) -0.0001(4)
Mn7 0.0191(5) 0.0194(5) 0.0178(5) 0.0003(4) 0.0003(4) 0.0008(4)
Na 0.0499(18) 0.0325(14) 0.0451(18) -0.0031(13) -0.0014(14) 0.0106(13)
O1 0.016(2) 0.029(2) 0.028(3) -0.0017(19) -0.0020(18) 0.0023(17)
O2 0.014(2) 0.020(2) 0.020(2) 0.0018(17) 0.0036(16) 0.0004(16)
O3 0.044(3) 0.022(2) 0.019(2) -0.0037(18) 0.004(2) 0.001(2)
O4 0.026(2) 0.023(2) 0.022(2) 0.0029(18) 0.0004(18) -0.0073(18)
O5 0.019(2) 0.020(2) 0.015(2) 0.0010(17) 0.0058(16) 0.0025(17)
O6 0.018(2) 0.023(2) 0.016(2) 0.0023(17) 0.0043(16) -0.0011(17)
O7 0.018(2) 0.018(2) 0.019(2) 0.0013(17) 0.0050(17) -0.0012(17)
O8 0.021(2) 0.018(2) 0.018(2) -0.0038(17) 0.0012(17) 0.0014(17)
O9 0.026(2) 0.024(2) 0.030(3) 0.0037(19) 0.0036(19) -0.0059(18)
O10 0.033(3) 0.022(2) 0.015(2) -0.0028(17) 0.0038(18) 0.0032(18)
O11 0.020(2) 0.019(2) 0.021(2) 0.0015(17) -0.0006(17) 0.0006(17)
O12 0.022(2) 0.024(2) 0.026(2) -0.0071(18) 0.0014(18) 0.0075(18)
O13 0.067(5) 0.069(4) 0.085(5) 0.022(4) 0.014(4) 0.002(3)
O14 0.082(5) 0.058(4) 0.095(6) -0.018(4) 0.039(4) -0.012(4)
O15 0.075(4) 0.036(3) 0.055(4) 0.003(3) -0.027(3) 0.003(3)
O16 0.091(6) 0.082(5) 0.090(6) -0.004(4) 0.027(4) -0.012(4)
N1 0.042(3) 0.021(3) 0.022(3) 0.000(2) -0.001(2) 0.002(2)
N2 0.034(3) 0.035(3) 0.027(3) 0.004(3) -0.001(3) -0.002(3)
N3 0.060(5) 0.031(4) 0.065(5) 0.015(3) 0.005(4) 0.008(3)
N4 0.018(3) 0.030(3) 0.039(4) 0.006(3) -0.010(2) -0.001(2)
N5 0.031(3) 0.042(4) 0.047(4) -0.012(3) -0.005(3) -0.012(3)
N6' 0.027(5) 0.048(6) 0.055(6) -0.018(5) 0.012(4) 0.000(4)
N6 0.032(13) 0.019(13) 0.034(14) 0.004(10) -0.004(11) 0.022(9)
N7' 0.057(8) 0.059(7) 0.232(19) -0.090(10) 0.038(9) -0.024(6)
N7 0.052(17) 0.058(18) 0.033(15) -0.004(12) -0.007(13) 0.021(13)
N8 0.033(3) 0.024(3) 0.016(3) -0.005(2) 0.004(2) 0.000(2)
N9 0.026(3) 0.021(3) 0.027(3) 0.003(2) 0.007(2) -0.004(2)
N10 0.034(3) 0.020(3) 0.035(3) -0.009(2) 0.001(3) 0.008(2)
N11 0.039(4) 0.028(3) 0.032(3) 0.000(3) 0.002(3) 0.005(3)
N12 0.061(5) 0.029(3) 0.053(5) -0.019(3) -0.005(4) -0.001(3)
N13 0.032(3) 0.023(3) 0.021(3) 0.000(2) 0.002(2) -0.001(2)
N14 0.039(3) 0.025(3) 0.030(3) -0.007(2) 0.004(3) 0.002(2)
N15 0.041(4) 0.023(3) 0.045(4) 0.005(3) 0.007(3) -0.003(3)
N16 0.068(5) 0.037(4) 0.046(4) -0.019(3) 0.002(4) -0.009(3)
N17 0.034(3) 0.024(3) 0.046(4) -0.008(3) -0.004(3) -0.005(3)
N18 0.036(4) 0.048(4) 0.036(4) -0.008(3) -0.001(3) 0.000(3)
N19 0.058(5) 0.043(4) 0.086(6) -0.019(4) -0.003(4) -0.018(4)
N20 0.031(3) 0.020(3) 0.026(3) -0.002(2) -0.002(2) 0.006(2)
N21 0.022(3) 0.027(3) 0.024(3) 0.004(2) 0.003(2) 0.009(2)
N22 0.048(4) 0.032(3) 0.017(3) 0.003(3) -0.003(3) 0.000(3)
N23 0.033(3) 0.043(4) 0.021(3) 0.008(3) 0.004(2) 0.004(3)
N24 0.055(4) 0.049(4) 0.057(5) 0.034(4) 0.015(3) 0.017(3)
C1 0.019(3) 0.041(4) 0.050(5) -0.018(4) -0.004(3) 0.009(3)
C2 0.037(4) 0.031(4) 0.071(6) -0.003(4) 0.007(4) 0.008(3)
C3 0.042(5) 0.078(6) 0.042(5) 0.025(5) -0.020(4) -0.016(4)
C4 0.018(3) 0.031(4) 0.022(3) 0.006(3) 0.002(3) -0.003(3)
C5 0.017(3) 0.034(4) 0.030(4) -0.002(3) -0.003(3) -0.006(3)
C6 0.047(4) 0.030(4) 0.017(3) 0.004(3) 0.012(3) 0.002(3)
C7 0.049(4) 0.028(4) 0.011(3) 0.000(3) 0.001(3) 0.007(3)
C8 0.029(4) 0.024(3) 0.031(4) -0.002(3) 0.005(3) -0.008(3)
C9 0.031(4) 0.029(3) 0.024(3) -0.002(3) 0.001(3) -0.014(3)
C10 0.050(5) 0.032(4) 0.032(4) -0.011(3) 0.001(3) -0.001(3)
C11 0.033(4) 0.021(3) 0.044(5) 0.009(3) 0.000(3) 0.001(3)
C12 0.024(3) 0.024(3) 0.021(3) -0.004(3) 0.007(3) -0.002(3)
C13 0.025(3) 0.025(3) 0.024(3) -0.002(3) 0.003(3) 0.008(3)
C14 0.030(4) 0.024(3) 0.020(3) 0.005(3) 0.007(3) -0.004(3)
C15 0.019(3) 0.022(3) 0.031(4) -0.005(3) 0.010(3) -0.006(3)
C16 0.025(3) 0.027(3) 0.015(3) 0.001(3) 0.000(2) 0.000(3)
C17 0.036(4) 0.029(4) 0.020(3) -0.003(3) 0.007(3) -0.006(3)
C18 0.025(3) 0.028(3) 0.023(4) -0.001(3) 0.007(3) 0.004(3)
C19 0.035(4) 0.032(4) 0.022(3) 0.000(3) 0.005(3) 0.010(3)
C20 0.056(5) 0.022(3) 0.032(4) 0.009(3) 0.003(3) -0.007(3)
C21 0.018(3) 0.031(3) 0.034(4) 0.005(3) 0.002(3) 0.000(3)
C22 0.030(4) 0.027(3) 0.036(4) -0.002(3) 0.003(3) -0.011(3)
C23 0.043(4) 0.031(4) 0.037(4) -0.014(3) -0.007(3) 0.004(3)
C24 0.037(4) 0.033(4) 0.023(3) 0.000(3) 0.000(3) 0.006(3)
C25 0.035(4) 0.027(3) 0.020(3) -0.001(3) -0.002(3) 0.007(3)
C26 0.020(3) 0.024(3) 0.029(4) 0.006(3) 0.007(3) 0.003(3)
C27 0.020(3) 0.025(3) 0.034(4) 0.004(3) 0.006(3) 0.001(3)
C28 0.025(4) 0.039(4) 0.035(4) 0.010(3) -0.008(3) 0.000(3)
C29 0.027(3) 0.029(3) 0.027(4) -0.004(3) 0.002(3) 0.007(3)
C30 0.017(3) 0.025(3) 0.031(4) -0.003(3) -0.002(3) 0.005(2)
C31 0.105(9) 0.089(8) 0.047(6) -0.011(5) 0.018(6) -0.018(6)
C32 0.135(12) 0.060(7) 0.085(9) 0.011(6) 0.001(8) 0.030(7)
C33 0.051(5) 0.046(5) 0.065(6) 0.007(4) 0.003(4) -0.003(4)
C34 0.107(10) 0.204(15) 0.032(6) 0.023(7) 0.009(6) 0.087(10)

loop_
_atom_type_symbol
_atom_type_description
_atom_type_scat_dispersion_real
_atom_type_scat_dispersion_imag
_atom_type_scat_source
C C 0.0033 0.0016 'International Tables Vol C Tables 4.2.6.8 and 6.1.1.4'
H H 0.0000 0.0000 'International Tables Vol C Tables 4.2.6.8 and 6.1.1.4'
N N 0.0061 0.0033 'International Tables Vol C Tables 4.2.6.8 and 6.1.1.4'
O O 0.0106 0.0060 'International Tables Vol C Tables 4.2.6.8 and 6.1.1.4'
Na Na 0.0362 0.0249 'International Tables Vol C Tables 4.2.6.8 and 6.1.1.4'
Mn Mn 0.3368 0.7283 'International Tables Vol C Tables 4.2.6.8 and 6.1.1.4'

loop_
_geom_angle_atom_site_label_1
_geom_angle_atom_site_label_2
_geom_angle_atom_site_label_3
_geom_angle
_geom_angle_site_symmetry_1
_geom_angle_site_symmetry_3
_geom_angle_publ_flag
O3 Mn1 O1 177.44(19) . . ?
O3 Mn1 N1 88.9(2) . . ?
O1 Mn1 N1 93.5(2) . . ?
O3 Mn1 O2 79.56(17) . . ?
O1 Mn1 O2 98.06(18) . . ?
N1 Mn1 O2 167.76(19) . . ?
O3 Mn1 O6 99.37(18) . . ?
O1 Mn1 O6 79.32(16) . . ?
N1 Mn1 O6 104.0(2) . . ?
O2 Mn1 O6 82.19(15) . . ?
O3 Mn1 N4 101.1(2) . . ?
O1 Mn1 N4 79.22(19) . . ?
N1 Mn1 N4 99.8(2) . . ?
O2 Mn1 N4 78.54(18) . . ?
O6 Mn1 N4 148.69(19) . . ?
O4 Mn2 N5 90.9(2) . . ?
O4 Mn2 O3 169.96(17) . . ?
N5 Mn2 O3 93.9(2) . . ?
O4 Mn2 O2 99.07(16) . . ?
N5 Mn2 O2 108.9(2) . . ?
O3 Mn2 O2 71.01(15) . . ?
O4 Mn2 O8 73.48(16) . . ?
N5 Mn2 O8 162.1(2) . . ?
O3 Mn2 O8 103.01(17) . . ?
O2 Mn2 O8 82.76(14) . . ?
O4 Mn2 N8 110.59(19) . . ?
N5 Mn2 N8 99.7(2) . . ?
O3 Mn2 N8 77.36(18) . . ?
O2 Mn2 N8 138.19(17) . . ?
O8 Mn2 N8 78.42(17) . . ?
O1 Mn3 N10 88.66(19) . . ?
O1 Mn3 O9 167.03(17) . . ?
N10 Mn3 O9 96.64(19) . . ?
O1 Mn3 O5 96.54(16) . . ?
N10 Mn3 O5 115.0(2) . . ?
O9 Mn3 O5 70.49(15) . . ?
O1 Mn3 O6 72.60(16) . . ?
N10 Mn3 O6 155.69(18) . . ?
O9 Mn3 O6 105.01(16) . . ?
O5 Mn3 O6 83.12(15) . . ?
O1 Mn3 N9 113.45(18) . . ?
N10 Mn3 N9 96.6(2) . . ?
O9 Mn3 N9 77.80(18) . . ?
O5 Mn3 N9 136.94(17) . . ?
O6 Mn3 N9 77.70(17) . . ?
O8 Mn4 O11 98.71(15) . . ?
O8 Mn4 O2 85.94(15) . . ?
O11 Mn4 O2 175.17(17) . . ?
O8 Mn4 O7 77.90(15) . . ?
O11 Mn4 O7 86.47(15) . . ?
O2 Mn4 O7 95.85(15) . . ?
O8 Mn4 O6 99.46(16) . . ?
O11 Mn4 O6 98.65(15) . . ?
O2 Mn4 O6 79.18(15) . . ?
O7 Mn4 O6 174.58(16) . . ?
O8 Mn4 O5 175.64(16) . . ?
O11 Mn4 O5 78.19(15) . . ?
O2 Mn4 O5 97.24(15) . . ?
O7 Mn4 O5 98.75(15) . . ?
O6 Mn4 O5 84.11(15) . . ?
O12 Mn5 O4 178.52(19) . . ?
O12 Mn5 N14 87.9(2) . . ?
O4 Mn5 N14 93.5(2) . . ?
O12 Mn5 O7 79.82(16) . . ?
O4 Mn5 O7 98.70(17) . . ?
N14 Mn5 O7 167.1(2) . . ?
O12 Mn5 O8 100.34(18) . . ?
O4 Mn5 O8 79.47(17) . . ?
N14 Mn5 O8 106.0(2) . . ?
O7 Mn5 O8 80.23(15) . . ?
O12 Mn5 N13 101.05(19) . . ?
O4 Mn5 N13 78.47(19) . . ?
N14 Mn5 N13 100.4(2) . . ?
O7 Mn5 N13 78.35(17) . . ?
O8 Mn5 N13 146.34(18) . . ?
O9 Mn6 O10 175.10(19) . . ?
O9 Mn6 N17 94.5(2) . . ?
O10 Mn6 N17 90.2(2) . . ?
O9 Mn6 O5 79.98(17) . . ?
O10 Mn6 O5 95.25(18) . . ?
N17 Mn6 O5 174.1(2) . . ?
O9 Mn6 O11 100.80(18) . . ?
O10 Mn6 O11 79.54(17) . . ?
N17 Mn6 O11 100.3(2) . . ?
O5 Mn6 O11 82.85(15) . . ?
O9 Mn6 N20 99.21(19) . . ?
O10 Mn6 N20 78.81(18) . . ?
N17 Mn6 N20 98.5(2) . . ?
O5 Mn6 N20 80.50(17) . . ?
O11 Mn6 N20 151.22(18) . . ?
O10 Mn7 N22 90.0(2) . . ?
O10 Mn7 O12 166.01(16) . . ?
N22 Mn7 O12 94.3(2) . . ?
O10 Mn7 O7 95.19(16) . . ?
N22 Mn7 O7 110.6(2) . . ?
O12 Mn7 O7 70.83(15) . . ?
O10 Mn7 O11 72.41(16) . . ?
N22 Mn7 O11 158.97(19) . . ?
O12 Mn7 O11 105.49(16) . . ?
O7 Mn7 O11 83.09(14) . . ?
O10 Mn7 N21 114.89(18) . . ?
N22 Mn7 N21 99.4(2) . . ?
O12 Mn7 N21 77.53(17) . . ?
O7 Mn7 N21 137.37(17) . . ?
O11 Mn7 N21 78.55(17) . . ?
O14 Na O15 115.3(3) . . ?
O14 Na N24 113.3(3) . . ?
O15 Na N24 131.4(3) . . ?
O14 Na O13 86.9(2) . . ?
O15 Na O13 88.5(2) . . ?
N24 Na O13 95.7(3) . . ?
O14 Na N3 92.8(3) . 4_454 ?
O15 Na N3 87.7(2) . 4_454 ?
N24 Na N3 88.3(3) . 4_454 ?
O13 Na N3 175.7(3) . 4_454 ?
C1 O1 Mn1 116.6(4) . . ?
C1 O1 Mn3 133.1(4) . . ?
Mn1 O1 Mn3 110.37(19) . . ?
C4 O2 Mn1 114.2(3) . . ?
C4 O2 Mn4 129.8(4) . . ?
Mn1 O2 Mn4 100.15(17) . . ?
C4 O2 Mn2 112.8(4) . . ?
Mn1 O2 Mn2 98.68(17) . . ?
Mn4 O2 Mn2 95.85(15) . . ?
C7 O3 Mn1 134.9(4) . . ?
C7 O3 Mn2 113.2(4) . . ?
Mn1 O3 Mn2 110.4(2) . . ?
C9 O4 Mn5 116.5(4) . . ?
C9 O4 Mn2 132.6(4) . . ?
Mn5 O4 Mn2 110.8(2) . . ?
C12 O5 Mn6 113.1(3) . . ?
C12 O5 Mn3 113.6(3) . . ?
Mn6 O5 Mn3 100.20(17) . . ?
C12 O5 Mn4 129.4(3) . . ?
Mn6 O5 Mn4 99.91(16) . . ?
Mn3 O5 Mn4 95.84(16) . . ?
C15 O6 Mn1 119.0(3) . . ?
C15 O6 Mn4 126.6(4) . . ?
Mn1 O6 Mn4 98.46(16) . . ?
C15 O6 Mn3 112.6(3) . . ?
Mn1 O6 Mn3 97.70(16) . . ?
Mn4 O6 Mn3 96.91(16) . . ?
C16 O7 Mn5 115.7(4) . . ?
C16 O7 Mn4 129.2(4) . . ?
Mn5 O7 Mn4 102.37(17) . . ?
C16 O7 Mn7 109.3(3) . . ?
Mn5 O7 Mn7 99.20(16) . . ?
Mn4 O7 Mn7 95.50(16) . . ?
C18 O8 Mn5 119.9(3) . . ?
C18 O8 Mn4 128.3(4) . . ?
Mn5 O8 Mn4 99.47(17) . . ?
C18 O8 Mn2 110.8(3) . . ?
Mn5 O8 Mn2 96.05(16) . . ?
Mn4 O8 Mn2 95.42(16) . . ?
C22 O9 Mn6 134.3(4) . . ?
C22 O9 Mn3 112.9(4) . . ?
Mn6 O9 Mn3 108.51(19) . . ?
C25 O10 Mn6 114.3(4) . . ?
C25 O10 Mn7 131.8(4) . . ?
Mn6 O10 Mn7 111.3(2) . . ?
C26 O11 Mn6 119.9(4) . . ?
C26 O11 Mn4 128.7(4) . . ?
Mn6 O11 Mn4 98.95(17) . . ?
C26 O11 Mn7 110.9(3) . . ?
Mn6 O11 Mn7 96.66(17) . . ?
Mn4 O11 Mn7 94.93(16) . . ?
C30 O12 Mn5 132.6(4) . . ?
C30 O12 Mn7 114.6(3) . . ?
Mn5 O12 Mn7 109.54(19) . . ?
C31 O13 Na 116.3(6) . . ?
C31 O13 H13 101.1 . . ?
Na O13 H13 120.4 . . ?
C32 O14 Na 107.3(7) . . ?
C32 O14 H14 137.2 . . ?
Na O14 H14 105.2 . . ?
C33 O15 Na 119.6(5) . . ?
C33 O15 H15 103.4 . . ?
Na O15 H15 136.9 . . ?
C34 O16 H16 113.7 . . ?
N2 N1 Mn1 125.9(5) . . ?
N3 N2 N1 174.7(8) . . ?
N2 N3 Na 136.5(6) . 4 ?
C5 N4 C3 110.6(5) . . ?
C5 N4 C2 108.7(6) . . ?
C3 N4 C2 112.3(6) . . ?
C5 N4 Mn1 106.3(4) . . ?
C3 N4 Mn1 113.4(5) . . ?
C2 N4 Mn1 105.1(4) . . ?
N6 N5 N6' 58.8(12) . . ?
N6 N5 Mn2 137.9(14) . . ?
N6' N5 Mn2 152.1(7) . . ?
N5 N6' N7' 178.0(15) . . ?
N5 N6 N7 177(3) . . ?
C19 N8 C10 110.9(5) . . ?
C19 N8 C6 111.4(5) . . ?
C10 N8 C6 110.6(5) . . ?
C19 N8 Mn2 104.9(4) . . ?
C10 N8 Mn2 112.0(4) . . ?
C6 N8 Mn2 106.9(4) . . ?
C14 N9 C21 111.9(5) . . ?
C14 N9 C11 109.6(5) . . ?
C21 N9 C11 110.1(5) . . ?
C14 N9 Mn3 105.5(4) . . ?
C21 N9 Mn3 106.0(4) . . ?
C11 N9 Mn3 113.7(4) . . ?
N11 N10 Mn3 125.6(5) . . ?
N12 N11 N10 178.2(7) . . ?
C17 N13 C8 111.9(5) . . ?
C17 N13 C20 111.3(5) . . ?
C8 N13 C20 110.8(5) . . ?
C17 N13 Mn5 104.9(4) . . ?
C8 N13 Mn5 105.3(4) . . ?
C20 N13 Mn5 112.3(4) . . ?
N15 N14 Mn5 127.9(5) . . ?
N16 N15 N14 176.4(8) . . ?
N18 N17 Mn6 131.4(5) . . ?
N17 N18 N19 179.0(9) . . ?
C13 N20 C24 110.7(5) . . ?
C13 N20 C23 110.8(5) . . ?
C24 N20 C23 111.3(5) . . ?
C13 N20 Mn6 103.8(4) . . ?
C24 N20 Mn6 105.9(4) . . ?
C23 N20 Mn6 114.0(5) . . ?
C28 N21 C27 109.8(5) . . ?
C28 N21 C29 110.6(5) . . ?
C27 N21 C29 110.3(5) . . ?
C28 N21 Mn7 113.3(5) . . ?
C27 N21 Mn7 105.7(3) . . ?
C29 N21 Mn7 107.1(4) . . ?
N23 N22 Mn7 128.1(5) . . ?
N24 N23 N22 178.0(8) . . ?
N23 N24 Na 150.5(6) . . ?
O1 C1 C2 110.5(6) . . ?
O1 C1 H1A 109.5 . . ?
C2 C1 H1A 109.5 . . ?
O1 C1 H1B 109.5 . . ?
C2 C1 H1B 109.5 . . ?
H1A C1 H1B 108.1 . . ?
C1 C2 N4 110.4(7) . . ?
C1 C2 H2A 109.6 . . ?
N4 C2 H2A 109.6 . . ?
C1 C2 H2B 109.6 . . ?
N4 C2 H2B 109.6 . . ?
H2A C2 H2B 108.1 . . ?
N4 C3 H3A 109.5 . . ?
N4 C3 H3B 109.5 . . ?
H3A C3 H3B 109.5 . . ?
N4 C3 H3C 109.5 . . ?
H3A C3 H3C 109.5 . . ?
H3B C3 H3C 109.5 . . ?
O2 C4 C5 110.2(5) . . ?
O2 C4 H4A 109.6 . . ?
C5 C4 H4A 109.6 . . ?
O2 C4 H4B 109.6 . . ?
C5 C4 H4B 109.6 . . ?
H4A C4 H4B 108.1 . . ?
N4 C5 C4 111.0(5) . . ?
N4 C5 H5A 109.4 . . ?
C4 C5 H5A 109.4 . . ?
N4 C5 H5B 109.4 . . ?
C4 C5 H5B 109.4 . . ?
H5A C5 H5B 108.0 . . ?
N8 C6 C7 112.2(6) . . ?
N8 C6 H6A 109.2 . . ?
C7 C6 H6A 109.2 . . ?
N8 C6 H6B 109.2 . . ?
C7 C6 H6B 109.2 . . ?
H6A C6 H6B 107.9 . . ?
O3 C7 C6 108.7(5) . . ?
O3 C7 H7A 109.9 . . ?
C6 C7 H7A 109.9 . . ?
O3 C7 H7B 109.9 . . ?
C6 C7 H7B 109.9 . . ?
H7A C7 H7B 108.3 . . ?
N13 C8 C9 109.3(5) . . ?
N13 C8 H8A 109.8 . . ?
C9 C8 H8A 109.8 . . ?
N13 C8 H8B 109.8 . . ?
C9 C8 H8B 109.8 . . ?
H8A C8 H8B 108.3 . . ?
O4 C9 C8 108.4(5) . . ?
O4 C9 H9A 110.0 . . ?
C8 C9 H9A 110.0 . . ?
O4 C9 H9B 110.0 . . ?
C8 C9 H9B 110.0 . . ?
H9A C9 H9B 108.4 . . ?
N8 C10 H10A 109.5 . . ?
N8 C10 H10B 109.5 . . ?
H10A C10 H10B 109.5 . . ?
N8 C10 H10C 109.5 . . ?
H10A C10 H10C 109.5 . . ?
H10B C10 H10C 109.5 . . ?
N9 C11 H11A 109.5 . . ?
N9 C11 H11B 109.5 . . ?
H11A C11 H11B 109.5 . . ?
N9 C11 H11C 109.5 . . ?
H11A C11 H11C 109.5 . . ?
H11B C11 H11C 109.5 . . ?
O5 C12 C13 109.6(5) . . ?
O5 C12 H12A 109.8 . . ?
C13 C12 H12A 109.8 . . ?
O5 C12 H12B 109.8 . . ?
C13 C12 H12B 109.8 . . ?
H12A C12 H12B 108.2 . . ?
N20 C13 C12 111.1(5) . . ?
N20 C13 H13A 109.4 . . ?
C12 C13 H13A 109.4 . . ?
N20 C13 H13B 109.4 . . ?
C12 C13 H13B 109.4 . . ?
H13A C13 H13B 108.0 . . ?
N9 C14 C15 111.6(5) . . ?
N9 C14 H14A 109.3 . . ?
C15 C14 H14A 109.3 . . ?
N9 C14 H14B 109.3 . . ?
C15 C14 H14B 109.3 . . ?
H14A C14 H14B 108.0 . . ?
O6 C15 C14 111.0(5) . . ?
O6 C15 H15A 109.4 . . ?
C14 C15 H15A 109.4 . . ?
O6 C15 H15B 109.4 . . ?
C14 C15 H15B 109.4 . . ?
H15A C15 H15B 108.0 . . ?
O7 C16 C17 111.6(5) . . ?
O7 C16 H16A 109.3 . . ?
C17 C16 H16A 109.3 . . ?
O7 C16 H16B 109.3 . . ?
C17 C16 H16B 109.3 . . ?
H16A C16 H16B 108.0 . . ?
N13 C17 C16 110.3(5) . . ?
N13 C17 H17A 109.6 . . ?
C16 C17 H17A 109.6 . . ?
N13 C17 H17B 109.6 . . ?
C16 C17 H17B 109.6 . . ?
H17A C17 H17B 108.1 . . ?
O8 C18 C19 112.5(5) . . ?
O8 C18 H18A 109.1 . . ?
C19 C18 H18A 109.1 . . ?
O8 C18 H18B 109.1 . . ?
C19 C18 H18B 109.1 . . ?
H18A C18 H18B 107.8 . . ?
N8 C19 C18 113.2(5) . . ?
N8 C19 H19A 108.9 . . ?
C18 C19 H19A 108.9 . . ?
N8 C19 H19B 108.9 . . ?
C18 C19 H19B 108.9 . . ?
H19A C19 H19B 107.8 . . ?
N13 C20 H20A 109.5 . . ?
N13 C20 H20B 109.5 . . ?
H20A C20 H20B 109.5 . . ?
N13 C20 H20C 109.5 . . ?
H20A C20 H20C 109.5 . . ?
H20B C20 H20C 109.5 . . ?
N9 C21 C22 112.4(6) . . ?
N9 C21 H21A 109.1 . . ?
C22 C21 H21A 109.1 . . ?
N9 C21 H21B 109.1 . . ?
C22 C21 H21B 109.1 . . ?
H21A C21 H21B 107.9 . . ?
O9 C22 C21 109.5(5) . . ?
O9 C22 H22A 109.8 . . ?
C21 C22 H22A 109.8 . . ?
O9 C22 H22B 109.8 . . ?
C21 C22 H22B 109.8 . . ?
H22A C22 H22B 108.2 . . ?
N20 C23 H23A 109.5 . . ?
N20 C23 H23B 109.5 . . ?
H23A C23 H23B 109.5 . . ?
N20 C23 H23C 109.5 . . ?
H23A C23 H23C 109.5 . . ?
H23B C23 H23C 109.5 . . ?
N20 C24 C25 109.1(6) . . ?
N20 C24 H24A 109.9 . . ?
C25 C24 H24A 109.9 . . ?
N20 C24 H24B 109.9 . . ?
C25 C24 H24B 109.9 . . ?
H24A C24 H24B 108.3 . . ?
O10 C25 C24 107.5(5) . . ?
O10 C25 H25A 110.2 . . ?
C24 C25 H25A 110.2 . . ?
O10 C25 H25B 110.2 . . ?
C24 C25 H25B 110.2 . . ?
H25A C25 H25B 108.5 . . ?
O11 C26 C27 111.8(5) . . ?
O11 C26 H26A 109.3 . . ?
C27 C26 H26A 109.3 . . ?
O11 C26 H26B 109.3 . . ?
C27 C26 H26B 109.3 . . ?
H26A C26 H26B 107.9 . . ?
N21 C27 C26 111.8(5) . . ?
N21 C27 H27A 109.3 . . ?
C26 C27 H27A 109.3 . . ?
N21 C27 H27B 109.3 . . ?
C26 C27 H27B 109.3 . . ?
H27A C27 H27B 107.9 . . ?
N21 C28 H28A 109.5 . . ?
N21 C28 H28B 109.5 . . ?
H28A C28 H28B 109.5 . . ?
N21 C28 H28C 109.5 . . ?
H28A C28 H28C 109.5 . . ?
H28B C28 H28C 109.5 . . ?
N21 C29 C30 111.1(6) . . ?
N21 C29 H29A 109.4 . . ?
C30 C29 H29A 109.4 . . ?
N21 C29 H29B 109.4 . . ?
C30 C29 H29B 109.4 . . ?
H29A C29 H29B 108.0 . . ?
O12 C30 C29 107.5(5) . . ?
O12 C30 H30A 110.2 . . ?
C29 C30 H30A 110.2 . . ?
O12 C30 H30B 110.2 . . ?
C29 C30 H30B 110.2 . . ?
H30A C30 H30B 108.5 . . ?
O13 C31 H31A 109.5 . . ?
O13 C31 H31B 109.5 . . ?
H31A C31 H31B 109.5 . . ?
O13 C31 H31C 109.5 . . ?
H31A C31 H31C 109.5 . . ?
H31B C31 H31C 109.5 . . ?
O14 C32 H32A 109.5 . . ?
O14 C32 H32B 109.5 . . ?
H32A C32 H32B 109.5 . . ?
O14 C32 H32C 109.5 . . ?
H32A C32 H32C 109.5 . . ?
H32B C32 H32C 109.5 . . ?
O15 C33 H33A 109.5 . . ?
O15 C33 H33B 109.5 . . ?
H33A C33 H33B 109.5 . . ?
O15 C33 H33C 109.5 . . ?
H33A C33 H33C 109.5 . . ?
H33B C33 H33C 109.5 . . ?
O16 C34 H34A 108.3 . . ?
O16 C34 H34B 107.2 . . ?
H34A C34 H34B 110.7 . . ?
O16 C34 H34C 107.7 . . ?
H34A C34 H34C 112.0 . . ?
H34B C34 H34C 110.7 . . ?

loop_
_geom_bond_atom_site_label_1
_geom_bond_atom_site_label_2
_geom_bond_distance
_geom_bond_site_symmetry_2
_geom_bond_publ_flag
Mn1 O3 1.875(4) . ?
Mn1 O1 1.896(4) . ?
Mn1 N1 2.025(5) . ?
Mn1 O2 2.103(4) . ?
Mn1 O6 2.156(4) . ?
Mn1 N4 2.279(6) . ?
Mn2 O4 2.116(4) . ?
Mn2 N5 2.133(6) . ?
Mn2 O3 2.142(4) . ?
Mn2 O2 2.248(4) . ?
Mn2 O8 2.271(4) . ?
Mn2 N8 2.297(6) . ?
Mn3 O1 2.135(4) . ?
Mn3 N10 2.169(5) . ?
Mn3 O9 2.176(4) . ?
Mn3 O5 2.238(4) . ?
Mn3 O6 2.243(4) . ?
Mn3 N9 2.309(5) . ?
Mn4 O8 2.188(4) . ?
Mn4 O11 2.188(4) . ?
Mn4 O2 2.195(4) . ?
Mn4 O7 2.196(4) . ?
Mn4 O6 2.197(4) . ?
Mn4 O5 2.240(4) . ?
Mn5 O12 1.886(4) . ?
Mn5 O4 1.908(4) . ?
Mn5 N14 1.985(6) . ?
Mn5 O7 2.088(4) . ?
Mn5 O8 2.187(4) . ?
Mn5 N13 2.321(6) . ?
Mn6 O9 1.891(4) . ?
Mn6 O10 1.894(4) . ?
Mn6 N17 2.024(6) . ?
Mn6 O5 2.068(4) . ?
Mn6 O11 2.152(4) . ?
Mn6 N20 2.293(6) . ?
Mn7 O10 2.112(4) . ?
Mn7 N22 2.146(6) . ?
Mn7 O12 2.155(4) . ?
Mn7 O7 2.250(4) . ?
Mn7 O11 2.278(4) . ?
Mn7 N21 2.286(6) . ?
Na O14 2.350(7) . ?
Na O15 2.355(6) . ?
Na N24 2.382(7) . ?
Na O13 2.427(7) . ?
Na N3 2.488(8) 4_454 ?
O1 C1 1.414(7) . ?
O2 C4 1.426(7) . ?
O3 C7 1.422(7) . ?
O4 C9 1.420(7) . ?
O5 C12 1.434(7) . ?
O6 C15 1.425(7) . ?
O7 C16 1.417(8) . ?
O8 C18 1.411(8) . ?
O9 C22 1.416(8) . ?
O10 C25 1.424(7) . ?
O11 C26 1.427(8) . ?
O12 C30 1.432(7) . ?
O13 C31 1.469(11) . ?
O13 H13 1.0542 . ?
O14 C32 1.450(11) . ?
O14 H14 0.9830 . ?
O15 C33 1.391(9) . ?
O15 H15 1.1117 . ?
O16 C34 1.477(12) . ?
O16 H16 0.9874 . ?
N1 N2 1.191(7) . ?
N2 N3 1.140(8) . ?
N3 Na 2.488(8) 4 ?
N4 C5 1.459(8) . ?
N4 C3 1.474(8) . ?
N4 C2 1.504(9) . ?
N5 N6 1.09(2) . ?
N5 N6' 1.127(10) . ?
N6' N7' 1.151(12) . ?
N6 N7 1.11(3) . ?
N8 C19 1.482(8) . ?
N8 C10 1.486(8) . ?
N8 C6 1.487(8) . ?
N9 C14 1.472(8) . ?
N9 C21 1.480(7) . ?
N9 C11 1.487(8) . ?
N10 N11 1.189(7) . ?
N11 N12 1.150(8) . ?
N13 C17 1.477(8) . ?
N13 C8 1.480(8) . ?
N13 C20 1.493(8) . ?
N14 N15 1.221(8) . ?
N15 N16 1.161(8) . ?
N17 N18 1.178(8) . ?
N18 N19 1.179(8) . ?
N20 C13 1.469(8) . ?
N20 C24 1.481(8) . ?
N20 C23 1.482(8) . ?
N21 C28 1.462(8) . ?
N21 C27 1.495(8) . ?
N21 C29 1.504(8) . ?
N22 N23 1.204(7) . ?
N23 N24 1.165(8) . ?
C1 C2 1.451(10) . ?
C1 H1A 0.9900 . ?
C1 H1B 0.9900 . ?
C2 H2A 0.9900 . ?
C2 H2B 0.9900 . ?
C3 H3A 0.9800 . ?
C3 H3B 0.9800 . ?
C3 H3C 0.9800 . ?
C4 C5 1.508(8) . ?
C4 H4A 0.9900 . ?
C4 H4B 0.9900 . ?
C5 H5A 0.9900 . ?
C5 H5B 0.9900 . ?
C6 C7 1.488(9) . ?
C6 H6A 0.9900 . ?
C6 H6B 0.9900 . ?
C7 H7A 0.9900 . ?
C7 H7B 0.9900 . ?
C8 C9 1.505(9) . ?
C8 H8A 0.9900 . ?
C8 H8B 0.9900 . ?
C9 H9A 0.9900 . ?
C9 H9B 0.9900 . ?
C10 H10A 0.9800 . ?
C10 H10B 0.9800 . ?
C10 H10C 0.9800 . ?
C11 H11A 0.9800 . ?
C11 H11B 0.9800 . ?
C11 H11C 0.9800 . ?
C12 C13 1.530(8) . ?
C12 H12A 0.9900 . ?
C12 H12B 0.9900 . ?
C13 H13A 0.9900 . ?
C13 H13B 0.9900 . ?
C14 C15 1.539(8) . ?
C14 H14A 0.9900 . ?
C14 H14B 0.9900 . ?
C15 H15A 0.9900 . ?
C15 H15B 0.9900 . ?
C16 C17 1.515(9) . ?
C16 H16A 0.9900 . ?
C16 H16B 0.9900 . ?
C17 H17A 0.9900 . ?
C17 H17B 0.9900 . ?
C18 C19 1.511(9) . ?
C18 H18A 0.9900 . ?
C18 H18B 0.9900 . ?
C19 H19A 0.9900 . ?
C19 H19B 0.9900 . ?
C20 H20A 0.9800 . ?
C20 H20B 0.9800 . ?
C20 H20C 0.9800 . ?
C21 C22 1.508(9) . ?
C21 H21A 0.9900 . ?
C21 H21B 0.9900 . ?
C22 H22A 0.9900 . ?
C22 H22B 0.9900 . ?
C23 H23A 0.9800 . ?
C23 H23B 0.9800 . ?
C23 H23C 0.9800 . ?
C24 C25 1.521(9) . ?
C24 H24A 0.9900 . ?
C24 H24B 0.9900 . ?
C25 H25A 0.9900 . ?
C25 H25B 0.9900 . ?
C26 C27 1.537(8) . ?
C26 H26A 0.9900 . ?
C26 H26B 0.9900 . ?
C27 H27A 0.9900 . ?
C27 H27B 0.9900 . ?
C28 H28A 0.9800 . ?
C28 H28B 0.9800 . ?
C28 H28C 0.9800 . ?
C29 C30 1.523(9) . ?
C29 H29A 0.9900 . ?
C29 H29B 0.9900 . ?
C30 H30A 0.9900 . ?
C30 H30B 0.9900 . ?
C31 H31A 0.9800 . ?
C31 H31B 0.9800 . ?
C31 H31C 0.9800 . ?
C32 H32A 0.9800 . ?
C32 H32B 0.9800 . ?
C32 H32C 0.9800 . ?
C33 H33A 0.9800 . ?
C33 H33B 0.9800 . ?
C33 H33C 0.9800 . ?
C34 H34A 0.9659 . ?
C34 H34B 0.9800 . ?
C34 H34C 0.9648 . ?
